data_4036218
loop_
_publ_author_name
'Batchu, Harikrishna'
'Bhattacharyya, Soumya'
'Kant, Ruchir'
'Batra, Sanjay'

_publ_section_title
;
 Palladium-Catalyzed Chelation-Assisted Regioselective Oxidative
 Dehydrogenative Homocoupling/Ortho-Hydroxylation in N-Phenylpyrazoles.
;
_journal_issue 15
_journal_name_full 'The Journal of organic chemistry'
_journal_page_first 7360
_journal_page_last 7374
_journal_paper_doi 10.1021/acs.joc.5b00733
_journal_volume 80
_journal_year 2015
_chemical_compound_source 'see text'
_chemical_formula_moiety 'C22 H22 N4'
_chemical_formula_sum 'C22 H22 N4'
_chemical_formula_weight 342.44
_space_group_IT_number 2
_space_group_name_Hall '-P 1'
_space_group_name_H-M_alt 'P -1'
_symmetry_cell_setting triclinic
_symmetry_Int_Tables_number 2
_symmetry_space_group_name_Hall '-P 1'
_symmetry_space_group_name_H-M 'P -1'
_atom_sites_solution_hydrogens geom
_atom_sites_solution_primary direct
_atom_sites_solution_secondary difmap
_cell_angle_alpha 101.304(4)
_cell_angle_beta 97.129(5)
_cell_angle_gamma 108.535(5)
_cell_formula_units_Z 2
_cell_length_a 8.221(4)
_cell_length_b 9.119(4)
_cell_length_c 14.037(6)
_cell_measurement_reflns_used 1131
_cell_measurement_temperature 293(2)
_cell_measurement_theta_max 25.4
_cell_measurement_theta_min 3.3
_cell_volume 958.5(8)
_computing_cell_refinement
;
CrystalClear-SM Expert 2.1 b24 (Rigaku, 2012)
;
_computing_data_collection
;
CrystalClear-SM Expert 2.1 b24 (Rigaku, 2012)
;
_computing_data_reduction
;
CrystalClear-SM Expert 2.1 b24 (Rigaku, 2012)
;
_computing_molecular_graphics 'SHELXTL (Bruker, 1997)'
_computing_publication_material 'PLATON (Spek, 2003)'
_computing_structure_refinement 'SHELXL-97 (Sheldrick, 1997)'
_computing_structure_solution 'SHELXS-97 (Sheldrick, 1990)'
_diffrn_ambient_temperature 293(2)
_diffrn_detector CCD
_diffrn_detector_area_resol_mean 28.5714
_diffrn_measured_fraction_theta_full 0.914
_diffrn_measured_fraction_theta_max 0.914
_diffrn_measurement_device
;
AFC12 (Right): Kappa 3 circle
;
_diffrn_measurement_device_type
;
Rigaku Saturn724+ (4x4 bin mode)
;
_diffrn_measurement_method 'profile data from \w-scans'
_diffrn_measurement_specimen_support Fiber
_diffrn_radiation_monochromator Confocal
_diffrn_radiation_type 'Mo K\a'
_diffrn_radiation_wavelength 0.71075
_diffrn_reflns_av_R_equivalents 0.0395
_diffrn_reflns_av_sigmaI/netI 0.0477
_diffrn_reflns_limit_h_max 6
_diffrn_reflns_limit_h_min -9
_diffrn_reflns_limit_k_max 10
_diffrn_reflns_limit_k_min -10
_diffrn_reflns_limit_l_max 16
_diffrn_reflns_limit_l_min -15
_diffrn_reflns_number 6375
_diffrn_reflns_theta_full 25.39
_diffrn_reflns_theta_max 25.39
_diffrn_reflns_theta_min 3.31
_diffrn_source MicroMax003_Mo
_diffrn_source_current 0.6
_diffrn_source_power 0.0
_diffrn_source_voltage 50.0
_exptl_absorpt_coefficient_mu 0.072
_exptl_absorpt_correction_T_max 0.986
_exptl_absorpt_correction_T_min 0.961
_exptl_absorpt_correction_type multi-scan
_exptl_absorpt_process_details 'REQAB (Rigaku, 1998)'
_exptl_crystal_colour Colorless
_exptl_crystal_density_diffrn 1.186
_exptl_crystal_density_method 'Not Measured'
_exptl_crystal_description Block
_exptl_crystal_F_000 364
_exptl_crystal_size_max 0.550
_exptl_crystal_size_mid 0.380
_exptl_crystal_size_min 0.190
_refine_diff_density_max 0.273
_refine_diff_density_min -0.164
_refine_diff_density_rms 0.039
_refine_ls_extinction_method none
_refine_ls_goodness_of_fit_ref 0.952
_refine_ls_hydrogen_treatment constr
_refine_ls_matrix_type full
_refine_ls_number_parameters 236
_refine_ls_number_reflns 3212
_refine_ls_number_restraints 0
_refine_ls_restrained_S_all 0.952
_refine_ls_R_factor_all 0.0870
_refine_ls_R_factor_gt 0.0593
_refine_ls_shift/su_max 0.000
_refine_ls_shift/su_mean 0.000
_refine_ls_structure_factor_coef Fsqd
_refine_ls_weighting_details 'calc w=1/[\s^2^(Fo^2^)+(0.1148P)^2^+0.0000P] where P=(Fo^2^+2Fc^2^)/3'
_refine_ls_weighting_scheme calc
_refine_ls_wR_factor_gt 0.1729
_refine_ls_wR_factor_ref 0.1891
_reflns_number_gt 1997
_reflns_number_total 3212
_reflns_threshold_expression >2sigma(I)
_cod_data_source_file jo5b00733_si_002.cif
_cod_data_source_block xxx
_cod_depositor_comments
;
The following automatic conversions were performed:

data item '_exptl_absorpt_correction_type' value 'Multi-scan' was
changed to 'multi-scan' in accordance with the
/home/saulius/struct/COD-crude-data/automatic-downloads/DataCite-retrospective/ACS/depositions/lib/dictionaries/cif_core.dic
dictionary named 'cif_core.dic' version 2.4.2 last updated on
2011-04-26.

data item '_refine_ls_hydrogen_treatment' value 'Constr' was changed
to 'constr' in accordance with the
/home/saulius/struct/COD-crude-data/automatic-downloads/DataCite-retrospective/ACS/depositions/lib/dictionaries/cif_core.dic
dictionary named 'cif_core.dic' version 2.4.2 last updated on
2011-04-26.

data item '_symmetry_cell_setting' value 'Triclinic' was changed to
'triclinic' in accordance with the
/home/saulius/struct/COD-crude-data/automatic-downloads/DataCite-retrospective/ACS/depositions/lib/dictionaries/cif_core.dic
dictionary named 'cif_core.dic' version 2.4.2 last updated on
2011-04-26.

Automatic conversion script
Id: cif_fix_values 6909 2019-04-08 15:41:33Z antanas 
;
_cod_database_code 4036218

loop_
_symmetry_equiv_pos_site_id
_symmetry_equiv_pos_as_xyz
1 x,y,z
2 -x,-y,-z

loop_
_atom_site_aniso_label
_atom_site_aniso_U_11
_atom_site_aniso_U_22
_atom_site_aniso_U_33
_atom_site_aniso_U_23
_atom_site_aniso_U_13
_atom_site_aniso_U_12
N1 0.0782(15) 0.0780(16) 0.0771(17) 0.0224(14) 0.0204(13) 0.0421(13)
N5 0.0566(12) 0.0679(14) 0.0604(14) 0.0152(12) 0.0117(10) 0.0191(10)
N12 0.0607(13) 0.0612(14) 0.0694(16) 0.0133(12) 0.0023(11) 0.0121(10)
N16 0.0559(11) 0.0454(11) 0.0537(13) 0.0123(9) 0.0090(9) 0.0169(9)
C2 0.082(2) 0.125(3) 0.089(3) 0.051(2) 0.0312(19) 0.056(2)
C3 0.0611(18) 0.154(4) 0.086(3) 0.044(3) 0.0040(17) 0.040(2)
C4 0.0676(19) 0.108(3) 0.088(3) 0.008(2) -0.0031(17) 0.0117(19)
C6 0.0589(14) 0.0495(13) 0.0532(15) 0.0103(11) 0.0105(11) 0.0188(11)
C7 0.0664(15) 0.0588(16) 0.0657(18) 0.0141(14) 0.0190(13) 0.0130(12)
C8 0.0848(18) 0.0492(14) 0.0571(16) 0.0168(12) 0.0147(13) 0.0213(13)
C9 0.0735(16) 0.0484(14) 0.0554(16) 0.0130(12) 0.0104(12) 0.0222(12)
C10 0.0629(14) 0.0473(13) 0.0567(15) 0.0102(12) 0.0098(12) 0.0191(11)
C11 0.0597(13) 0.0438(12) 0.0463(13) 0.0065(10) 0.0107(11) 0.0197(10)
C13 0.0834(19) 0.0622(16) 0.0575(18) 0.0025(14) -0.0095(14) 0.0224(14)
C14 0.094(2) 0.0643(17) 0.0488(16) 0.0074(14) 0.0085(15) 0.0331(15)
C15 0.0683(15) 0.0517(14) 0.0611(17) 0.0119(13) 0.0166(13) 0.0194(12)
C17 0.0555(13) 0.0498(13) 0.0514(14) 0.0141(11) 0.0101(11) 0.0236(11)
C18 0.0678(15) 0.0557(15) 0.0648(18) 0.0229(14) 0.0168(13) 0.0237(12)
C19 0.0828(18) 0.0705(18) 0.0631(18) 0.0314(15) 0.0239(14) 0.0408(15)
C20 0.0890(18) 0.0682(17) 0.0470(15) 0.0138(13) 0.0138(13) 0.0450(15)
C21 0.0727(15) 0.0527(14) 0.0532(16) 0.0084(12) 0.0091(12) 0.0280(12)
C22 0.0544(12) 0.0492(13) 0.0499(15) 0.0131(11) 0.0096(11) 0.0228(10)
C23 0.148(3) 0.095(2) 0.0510(18) 0.0132(17) 0.0128(18) 0.064(2)
C24 0.120(3) 0.108(3) 0.084(2) 0.055(2) 0.043(2) 0.051(2)
C25 0.097(2) 0.073(2) 0.099(2) 0.0342(18) 0.0089(18) 0.0387(17)
C26 0.102(2) 0.074(2) 0.109(3) 0.048(2) 0.032(2) 0.0210(17)

loop_
_atom_site_label
_atom_site_type_symbol
_atom_site_thermal_displace_type
_atom_site_fract_x
_atom_site_fract_y
_atom_site_fract_z
_atom_site_occupancy
_atom_site_U_iso_or_equiv
_atom_site_calc_flag
_atom_site_refinement_flags
N1 N Uani 0.7622(3) 0.2115(3) 0.74303(18) 1.000 0.0732(9) . .
N5 N Uani 0.7737(3) 0.3650(3) 0.77798(16) 1.000 0.0625(8) . .
N12 N Uani 0.0676(3) -0.0950(3) 0.63215(18) 1.000 0.0675(8) . .
N16 N Uani 0.2380(2) 0.0031(2) 0.66845(15) 1.000 0.0521(7) . .
C2 C Uani 0.9044(4) 0.2024(5) 0.7912(3) 1.000 0.0889(16) . .
C3 C Uani 1.0048(4) 0.3429(6) 0.8570(3) 1.000 0.0988(18) . .
C4 C Uani 0.9190(4) 0.4473(5) 0.8469(3) 1.000 0.0968(15) . .
C6 C Uani 0.6380(3) 0.4180(3) 0.73842(18) 1.000 0.0544(8) . .
C7 C Uani 0.6811(3) 0.5419(3) 0.6914(2) 1.000 0.0656(9) . .
C8 C Uani 0.5526(4) 0.5951(3) 0.65104(19) 1.000 0.0637(9) . .
C9 C Uani 0.3789(3) 0.5164(3) 0.65492(19) 1.000 0.0591(9) . .
C10 C Uani 0.3388(3) 0.3933(3) 0.70071(18) 1.000 0.0563(8) . .
C11 C Uani 0.4677(3) 0.3433(3) 0.74613(17) 1.000 0.0503(7) . .
C13 C Uani 0.0615(4) -0.1410(3) 0.5359(2) 1.000 0.0725(10) . .
C14 C Uani 0.2200(4) -0.0770(3) 0.5098(2) 1.000 0.0693(10) . .
C15 C Uani 0.3305(3) 0.0135(3) 0.5961(2) 1.000 0.0608(9) . .
C17 C Uani 0.2968(3) 0.0718(3) 0.77195(18) 1.000 0.0508(8) . .
C18 C Uani 0.2322(3) -0.0184(3) 0.8377(2) 1.000 0.0608(9) . .
C19 C Uani 0.2851(4) 0.0393(3) 0.9384(2) 1.000 0.0657(10) . .
C20 C Uani 0.4119(4) 0.1931(3) 0.97732(19) 1.000 0.0638(10) . .
C21 C Uani 0.4727(3) 0.2823(3) 0.91122(18) 1.000 0.0591(9) . .
C22 C Uani 0.4149(3) 0.2275(3) 0.80877(17) 1.000 0.0500(8) . .
C23 C Uani 0.4791(5) 0.2624(4) 1.0870(2) 1.000 0.0941(13) . .
C24 C Uani 0.2094(5) -0.0611(4) 1.0070(2) 1.000 0.0946(16) . .
C25 C Uani 0.2346(4) 0.5682(4) 0.6128(2) 1.000 0.0866(12) . .
C26 C Uani 0.6047(4) 0.7343(4) 0.6046(3) 1.000 0.0928(14) . .
H2 H Uiso 0.93330 0.11060 0.78160 1.000 0.1070 calc R
H3 H Uiso 1.10970 0.36370 0.90000 1.000 0.1190 calc R
H4 H Uiso 0.95480 0.55410 0.88110 1.000 0.1160 calc R
H7 H Uiso 0.79690 0.59000 0.68670 1.000 0.0790 calc R
H10 H Uiso 0.22210 0.34070 0.70180 1.000 0.0680 calc R
H13 H Uiso -0.03940 -0.20950 0.49070 1.000 0.0870 calc R
H14 H Uiso 0.24560 -0.09250 0.44670 1.000 0.0830 calc R
H15 H Uiso 0.44890 0.07220 0.60390 1.000 0.0730 calc R
H18 H Uiso 0.15050 -0.12110 0.81220 1.000 0.0730 calc R
H21 H Uiso 0.55650 0.38400 0.93660 1.000 0.0710 calc R
H23A H Uiso 0.56540 0.36710 1.09860 1.000 0.1410 calc R
H23B H Uiso 0.53100 0.19480 1.11380 1.000 0.1410 calc R
H23C H Uiso 0.38380 0.26940 1.11860 1.000 0.1410 calc R
H24A H Uiso 0.26150 -0.00300 1.07460 1.000 0.1420 calc R
H24B H Uiso 0.23360 -0.15850 0.99340 1.000 0.1420 calc R
H24C H Uiso 0.08510 -0.08550 0.99660 1.000 0.1420 calc R
H25A H Uiso 0.12440 0.50060 0.62180 1.000 0.1300 calc R
H25B H Uiso 0.23160 0.55990 0.54330 1.000 0.1300 calc R
H25C H Uiso 0.25590 0.67690 0.64630 1.000 0.1300 calc R
H26A H Uiso 0.72940 0.77260 0.60970 1.000 0.1400 calc R
H26B H Uiso 0.57030 0.81830 0.63850 1.000 0.1400 calc R
H26C H Uiso 0.54780 0.70060 0.53600 1.000 0.1400 calc R

loop_
_atom_type_symbol
_atom_type_description
_atom_type_scat_dispersion_real
_atom_type_scat_dispersion_imag
_atom_type_scat_source
N N 0.0061 0.0033 'International Tables Vol C Tables 4.2.6.8 and 6.1.1.4'
H H 0.0000 0.0000 'International Tables Vol C Tables 4.2.6.8 and 6.1.1.4'
C C 0.0033 0.0016 'International Tables Vol C Tables 4.2.6.8 and 6.1.1.4'

loop_
_geom_angle_atom_site_label_1
_geom_angle_atom_site_label_2
_geom_angle_atom_site_label_3
_geom_angle
_geom_angle_publ_flag
N5 N1 C2 104.6(3) yes
N1 N5 C4 111.4(3) yes
N1 N5 C6 119.4(2) yes
C4 N5 C6 129.2(3) yes
N16 N12 C13 103.3(2) yes
N12 N16 C15 111.5(2) yes
N12 N16 C17 119.7(2) yes
C15 N16 C17 128.8(2) yes
N1 C2 C3 112.1(4) yes
C2 C3 C4 105.6(4) no
N5 C4 C3 106.3(4) yes
N5 C6 C7 119.3(2) yes
N5 C6 C11 119.6(2) yes
C7 C6 C11 121.1(2) no
C6 C7 C8 120.9(2) no
C7 C8 C9 118.5(2) no
C7 C8 C26 119.6(3) no
C9 C8 C26 121.9(3) no
C8 C9 C10 119.6(2) no
C8 C9 C25 121.0(3) no
C10 C9 C25 119.3(2) no
C9 C10 C11 122.6(2) no
C6 C11 C10 117.1(2) no
C6 C11 C22 124.1(2) no
C10 C11 C22 118.4(2) no
N12 C13 C14 112.9(3) yes
C13 C14 C15 104.9(2) no
N16 C15 C14 107.5(2) yes
N16 C17 C18 119.0(2) yes
N16 C17 C22 121.3(2) yes
C18 C17 C22 119.7(2) no
C17 C18 C19 122.2(2) no
C18 C19 C20 119.1(2) no
C18 C19 C24 120.5(3) no
C20 C19 C24 120.4(2) no
C19 C20 C21 118.0(2) no
C19 C20 C23 122.0(3) no
C21 C20 C23 120.0(3) no
C20 C21 C22 123.5(2) no
C11 C22 C17 123.8(2) no
C11 C22 C21 118.5(2) no
C17 C22 C21 117.4(2) no
N1 C2 H2 124.00 no
C3 C2 H2 124.00 no
C2 C3 H3 127.00 no
C4 C3 H3 127.00 no
N5 C4 H4 127.00 no
C3 C4 H4 127.00 no
C6 C7 H7 120.00 no
C8 C7 H7 120.00 no
C9 C10 H10 119.00 no
C11 C10 H10 119.00 no
N12 C13 H13 124.00 no
C14 C13 H13 124.00 no
C13 C14 H14 128.00 no
C15 C14 H14 128.00 no
N16 C15 H15 126.00 no
C14 C15 H15 126.00 no
C17 C18 H18 119.00 no
C19 C18 H18 119.00 no
C20 C21 H21 118.00 no
C22 C21 H21 118.00 no
C20 C23 H23A 109.00 no
C20 C23 H23B 109.00 no
C20 C23 H23C 109.00 no
H23A C23 H23B 109.00 no
H23A C23 H23C 109.00 no
H23B C23 H23C 109.00 no
C19 C24 H24A 109.00 no
C19 C24 H24B 109.00 no
C19 C24 H24C 110.00 no
H24A C24 H24B 109.00 no
H24A C24 H24C 109.00 no
H24B C24 H24C 109.00 no
C9 C25 H25A 109.00 no
C9 C25 H25B 109.00 no
C9 C25 H25C 110.00 no
H25A C25 H25B 109.00 no
H25A C25 H25C 110.00 no
H25B C25 H25C 109.00 no
C8 C26 H26A 109.00 no
C8 C26 H26B 109.00 no
C8 C26 H26C 109.00 no
H26A C26 H26B 110.00 no
H26A C26 H26C 109.00 no
H26B C26 H26C 110.00 no

loop_
_geom_bond_atom_site_label_1
_geom_bond_atom_site_label_2
_geom_bond_distance
_geom_bond_publ_flag
N1 N5 1.358(4) yes
N1 C2 1.311(5) yes
N5 C4 1.336(5) yes
N5 C6 1.443(4) yes
N12 N16 1.367(3) yes
N12 C13 1.323(4) yes
N16 C15 1.343(3) yes
N16 C17 1.419(3) yes
C2 C3 1.360(6) no
C3 C4 1.371(6) no
C6 C7 1.391(4) no
C6 C11 1.377(4) no
C7 C8 1.399(4) no
C8 C9 1.393(4) no
C8 C26 1.506(5) no
C9 C10 1.372(4) no
C9 C25 1.507(4) no
C10 C11 1.411(4) no
C11 C22 1.498(4) no
C13 C14 1.375(5) no
C14 C15 1.354(4) no
C17 C18 1.397(4) no
C17 C22 1.392(4) no
C18 C19 1.369(4) no
C19 C20 1.407(4) no
C19 C24 1.512(4) no
C20 C21 1.387(4) no
C20 C23 1.504(4) no
C21 C22 1.393(3) no
C2 H2 0.9300 no
C3 H3 0.9300 no
C4 H4 0.9300 no
C7 H7 0.9300 no
C10 H10 0.9300 no
C13 H13 0.9300 no
C14 H14 0.9300 no
C15 H15 0.9300 no
C18 H18 0.9300 no
C21 H21 0.9300 no
C23 H23A 0.9600 no
C23 H23B 0.9600 no
C23 H23C 0.9600 no
C24 H24A 0.9600 no
C24 H24B 0.9600 no
C24 H24C 0.9600 no
C25 H25A 0.9600 no
C25 H25B 0.9600 no
C25 H25C 0.9600 no
C26 H26A 0.9600 no
C26 H26B 0.9600 no
C26 H26C 0.9600 no

loop_
_geom_contact_atom_site_label_1
_geom_contact_atom_site_label_2
_geom_contact_distance
_geom_contact_site_symmetry_2
_geom_contact_publ_flag
N1 C22 3.145(4) . no
N5 C21 3.272(4) . no
N16 C10 3.310(4) . no
N1 H15 2.7900 . no
N1 H14 2.6600 2_656 no
N12 H18 2.6100 . no
N12 H26A 2.6100 1_445 no
C2 C24 3.447(5) 2_657 no
C10 N16 3.310(4) . no
C10 C15 3.462(4) . no
C11 C15 3.086(4) . no
C13 C14 3.574(5) 2_556 no
C13 C13 3.327(4) 2_556 no
C14 C13 3.574(5) 2_556 no
C15 C11 3.086(4) . no
C15 C10 3.462(4) . no
C21 N5 3.272(4) . no
C22 N1 3.145(4) . no
C24 C2 3.447(5) 2_657 no
C2 H10 3.0500 1_655 no
C2 H24A 3.0200 2_657 no
C3 H10 2.9800 1_655 no
C4 H7 3.0300 . no
C6 H21 2.9900 . no
C7 H23C 3.0800 2_667 no
C10 H23A 3.0500 2_667 no
C11 H15 2.8000 . no
C13 H26A 2.9700 1_445 no
C17 H10 3.0200 . no
C18 H23B 2.9900 2_657 no
C19 H23B 3.0200 2_657 no
C20 H24B 3.0200 2_657 no
C22 H15 3.0300 . no
C23 H24A 2.4700 . no
C23 H24B 3.0700 2_657 no
C24 H23B 2.9000 . no
C24 H23C 2.9000 . no
C25 H26B 2.8900 . no
C25 H26C 2.9100 . no
C25 H13 3.1000 2_556 no
C26 H25B 2.9000 . no
C26 H25C 2.9000 . no
H7 C4 3.0300 . no
H7 H26A 2.3200 . no
H10 C2 3.0500 1_455 no
H10 C3 2.9800 1_455 no
H10 C17 3.0200 . no
H10 H25A 2.2800 . no
H13 C25 3.1000 2_556 no
H14 N1 2.6600 2_656 no
H15 N1 2.7900 . no
H15 C11 2.8000 . no
H15 C22 3.0300 . no
H18 N12 2.6100 . no
H21 C6 2.9900 . no
H21 H23A 2.3000 . no
H23A H21 2.3000 . no
H23A C10 3.0500 2_667 no
H23B C24 2.9000 . no
H23B H24A 2.2900 . no
H23B C18 2.9900 2_657 no
H23B C19 3.0200 2_657 no
H23C C24 2.9000 . no
H23C H24A 2.2800 . no
H23C C7 3.0800 2_667 no
H24A C23 2.4700 . no
H24A H23B 2.2900 . no
H24A H23C 2.2800 . no
H24A C2 3.0200 2_657 no
H24B C20 3.0200 2_657 no
H24B C23 3.0700 2_657 no
H24C H24C 2.4000 2_557 no
H25A H10 2.2800 . no
H25B C26 2.9000 . no
H25B H26C 2.5300 . no
H25C C26 2.9000 . no
H25C H26B 2.5200 . no
H26A N12 2.6100 1_665 no
H26A C13 2.9700 1_665 no
H26A H7 2.3200 . no
H26B C25 2.8900 . no
H26B H25C 2.5200 . no
H26C C25 2.9100 . no
H26C H25B 2.5300 . no

loop_
_geom_hbond_atom_site_label_D
_geom_hbond_atom_site_label_H
_geom_hbond_atom_site_label_A
_geom_hbond_distance_DH
_geom_hbond_distance_HA
_geom_hbond_distance_DA
_geom_hbond_angle_DHA
_geom_hbond_site_symmetry_A
_geom_hbond_publ_flag
C26 H26A N12 0.9600 2.6100 3.562(5) 174.00 1_665 yes

loop_
_geom_torsion_atom_site_label_1
_geom_torsion_atom_site_label_2
_geom_torsion_atom_site_label_3
_geom_torsion_atom_site_label_4
_geom_torsion
_geom_torsion_publ_flag
C2 N1 N5 C4 -0.7(4) no
C2 N1 N5 C6 178.6(3) no
N5 N1 C2 C3 1.2(4) no
N1 N5 C6 C7 -119.4(3) no
C4 N5 C6 C7 59.8(4) no
C4 N5 C6 C11 -121.5(4) no
N1 N5 C4 C3 -0.1(4) no
C6 N5 C4 C3 -179.3(3) no
N1 N5 C6 C11 59.4(3) no
C13 N12 N16 C15 -0.7(3) no
N16 N12 C13 C14 0.2(3) no
C13 N12 N16 C17 -177.6(2) no
C17 N16 C15 C14 177.5(2) no
N12 N16 C17 C18 37.0(3) no
C15 N16 C17 C18 -139.3(3) no
N12 N16 C15 C14 0.9(3) no
C15 N16 C17 C22 41.7(4) no
N12 N16 C17 C22 -141.9(3) no
N1 C2 C3 C4 -1.3(5) no
C2 C3 C4 N5 0.8(4) no
N5 C6 C11 C22 11.2(4) no
C11 C6 C7 C8 0.4(4) no
N5 C6 C7 C8 179.2(2) no
C7 C6 C11 C22 -170.1(2) no
C7 C6 C11 C10 2.6(4) no
N5 C6 C11 C10 -176.1(2) no
C6 C7 C8 C26 177.3(3) no
C6 C7 C8 C9 -2.9(4) no
C26 C8 C9 C10 -178.0(3) no
C7 C8 C9 C10 2.2(4) no
C7 C8 C9 C25 179.9(2) no
C26 C8 C9 C25 -0.3(4) no
C8 C9 C10 C11 1.0(4) no
C25 C9 C10 C11 -176.8(2) no
C9 C10 C11 C22 169.7(2) no
C9 C10 C11 C6 -3.4(4) no
C10 C11 C22 C17 64.6(3) no
C6 C11 C22 C17 -122.8(3) no
C10 C11 C22 C21 -108.7(3) no
C6 C11 C22 C21 63.9(4) no
N12 C13 C14 C15 0.4(3) no
C13 C14 C15 N16 -0.7(3) no
N16 C17 C18 C19 179.0(3) no
C22 C17 C18 C19 -2.0(4) no
N16 C17 C22 C11 10.0(4) no
N16 C17 C22 C21 -176.7(2) no
C18 C17 C22 C11 -168.9(2) no
C18 C17 C22 C21 4.4(4) no
C17 C18 C19 C20 -1.6(5) no
C17 C18 C19 C24 178.9(3) no
C18 C19 C20 C21 2.6(5) no
C18 C19 C20 C23 -178.5(3) no
C24 C19 C20 C21 -177.9(3) no
C24 C19 C20 C23 1.1(5) no
C19 C20 C21 C22 0.0(5) no
C23 C20 C21 C22 -179.0(3) no
C20 C21 C22 C11 170.2(3) no
C20 C21 C22 C17 -3.4(4) no
